data_2221106
loop_
_publ_author_name
'Nie, Xiao-Yan'
'Li, Qian-Zhu'

_publ_section_title Bis(3-hydroxyphenylacetato-\k^2^<i>O</i>,<i>O</i>')bis(1<i>H</i>-imidazole-\k<i>N</i>^3^)nickel(II)
_journal_coeditor_code HY2181
_journal_issue 3
_journal_name_full 'Acta Crystallographica Section E'
_journal_page_first m330
_journal_paper_doi 10.1107/S1600536809005960
_journal_volume 65
_journal_year 2009
_chemical_formula_iupac '[Ni (C8 H7 O3)2 (C3 H4 N2)2]'
_chemical_formula_moiety 'C22 H22 N4 Ni O6'
_chemical_formula_sum 'C22 H22 N4 Ni O6'
_chemical_formula_weight 497.15
_chemical_name_systematic
;
Bis(3-hydroxyphenylacetato-\k^2^<i>O</i>,<i>O</i>')bis(1<i>H</i>-
imidazole-\k<i>N</i>^3^)nickel(II)
;
_space_group_IT_number 15
_symmetry_cell_setting monoclinic
_symmetry_space_group_name_Hall '-C 2yc'
_symmetry_space_group_name_H-M 'C 1 2/c 1'
_atom_sites_solution_hydrogens geom
_atom_sites_solution_primary direct
_atom_sites_solution_secondary difmap
_audit_creation_method SHELXL-97
_cell_angle_alpha 90.00
_cell_angle_beta 101.4100(10)
_cell_angle_gamma 90.00
_cell_formula_units_Z 4
_cell_length_a 12.8481(14)
_cell_length_b 10.6829(12)
_cell_length_c 16.3051(19)
_cell_measurement_reflns_used 5837
_cell_measurement_temperature 296(2)
_cell_measurement_theta_max 27.90
_cell_measurement_theta_min 2.82
_cell_volume 2193.7(4)
_computing_cell_refinement 'SAINT (Bruker, 2007)'
_computing_data_collection 'APEX2 (Bruker, 2007)'
_computing_data_reduction 'SAINT (Bruker, 2007)'
_computing_molecular_graphics 'SHELXTL (Sheldrick, 2008)'
_computing_publication_material 'SHELXTL (Sheldrick, 2008)'
_computing_structure_refinement 'SHELXL97 (Sheldrick, 2008)'
_computing_structure_solution 'SHELXS97 (Sheldrick, 2008)'
_diffrn_ambient_temperature 273(2)
_diffrn_measured_fraction_theta_full 0.998
_diffrn_measured_fraction_theta_max 0.998
_diffrn_measurement_device_type 'Bruker APEXII CCD'
_diffrn_measurement_method '\f and \w'
_diffrn_radiation_monochromator graphite
_diffrn_radiation_source 'fine-focus sealed tube'
_diffrn_radiation_type MoK\a
_diffrn_radiation_wavelength 0.71073
_diffrn_reflns_av_R_equivalents 0.0447
_diffrn_reflns_av_sigmaI/netI 0.0528
_diffrn_reflns_limit_h_max 15
_diffrn_reflns_limit_h_min -13
_diffrn_reflns_limit_k_max 12
_diffrn_reflns_limit_k_min -10
_diffrn_reflns_limit_l_max 19
_diffrn_reflns_limit_l_min -19
_diffrn_reflns_number 5522
_diffrn_reflns_theta_full 25.19
_diffrn_reflns_theta_max 25.19
_diffrn_reflns_theta_min 2.50
_exptl_absorpt_coefficient_mu 0.932
_exptl_absorpt_correction_T_max 0.811
_exptl_absorpt_correction_T_min 0.762
_exptl_absorpt_correction_type multi-scan
_exptl_absorpt_process_details '(SADABS; Sheldrick, 1996)'
_exptl_crystal_colour blue
_exptl_crystal_density_diffrn 1.505
_exptl_crystal_density_method 'not measured'
_exptl_crystal_description block
_exptl_crystal_F_000 1032
_exptl_crystal_size_max 0.32
_exptl_crystal_size_mid 0.27
_exptl_crystal_size_min 0.24
_refine_diff_density_max 0.286
_refine_diff_density_min -0.253
_refine_ls_extinction_method none
_refine_ls_goodness_of_fit_ref 1.013
_refine_ls_hydrogen_treatment constr
_refine_ls_matrix_type full
_refine_ls_number_parameters 151
_refine_ls_number_reflns 1960
_refine_ls_number_restraints 0
_refine_ls_restrained_S_all 1.013
_refine_ls_R_factor_all 0.0557
_refine_ls_R_factor_gt 0.0391
_refine_ls_shift/su_max 0.000
_refine_ls_shift/su_mean 0.000
_refine_ls_structure_factor_coef Fsqd
_refine_ls_weighting_details 'calc w=1/[\s^2^(Fo^2^)+(0.0443P)^2^] where P=(Fo^2^+2Fc^2^)/3'
_refine_ls_weighting_scheme calc
_refine_ls_wR_factor_gt 0.0861
_refine_ls_wR_factor_ref 0.0944
_reflns_number_gt 1509
_reflns_number_total 1960
_reflns_threshold_expression I>2\s(I)
_cod_data_source_file hy2181.cif
_cod_data_source_block I
_cod_depositor_comments
;
The following automatic conversions were performed:
'_symmetry_cell_setting' value 'Monoclinic' changed to 'monoclinic'
according to '/home/saulius/struct/CIF-dictionaries/cif_core.dic'
dictionary named 'cif_core.dic' version 2.4.1 from 2010-06-29.

Automatic conversion script
Id: cif_fix_enum 1527 2010-12-29 10:47:43Z saulius 

The following automatic conversions were performed:

'_symmetry_cell_setting' value 'Monoclinic' changed to 'monoclinic'
according to /home/saulius/struct/CIF-dictionaries/cif_core.dic
dictionary named 'cif_core.dic' version 2.4.1 from 2010-06-29.

Automatic conversion script
Id: cif_fix_values 1715 2011-07-08 13:25:40Z adriana 
;
_cod_original_sg_symbol_H-M 'C 2/c'
_cod_database_code 2221106
_cod_database_fobs_code 2221106

loop_
_symmetry_equiv_pos_as_xyz
'x, y, z'
'-x, y, -z+1/2'
'x+1/2, y+1/2, z'
'-x+1/2, y+1/2, -z+1/2'
'-x, -y, -z'
'x, -y, z-1/2'
'-x+1/2, -y+1/2, -z'
'x+1/2, -y+1/2, z-1/2'

loop_
_atom_site_type_symbol
_atom_site_label
_atom_site_fract_x
_atom_site_fract_y
_atom_site_fract_z
_atom_site_U_iso_or_equiv
_atom_site_adp_type
_atom_site_calc_flag
_atom_site_refinement_flags
_atom_site_occupancy
_atom_site_disorder_assembly
_atom_site_disorder_group
C C1 0.0902(2) 0.0767(3) 0.43721(17) 0.0387(7) Uani d . 1 . .
N N1 0.10445(18) 0.5333(2) 0.22611(15) 0.0392(6) Uani d . 1 . .
Ni Ni1 0.0000 0.40576(5) 0.2500 0.03283(19) Uani d S 1 . .
O O1 -0.06407(15) 0.25890(17) 0.31434(12) 0.0421(5) Uani d . 1 . .
C C2 0.1936(2) 0.0654(3) 0.48209(18) 0.0438(8) Uani d . 1 . .
H H2 0.2208 0.1263 0.5213 0.053 Uiso calc R 1 . .
N N2 0.2479(2) 0.6473(3) 0.24415(17) 0.0543(8) Uani d . 1 . .
H H2A 0.3104 0.6747 0.2651 0.065 Uiso calc R 1 . .
O O2 0.07730(15) 0.36060(19) 0.37318(12) 0.0423(5) Uani d . 1 . .
C C3 0.2567(2) -0.0347(3) 0.46956(19) 0.0451(8) Uani d . 1 . .
O O3 0.35853(19) -0.0487(2) 0.51162(17) 0.0704(8) Uani d . 1 . .
H H3 0.3769 0.0141 0.5397 0.106 Uiso calc R 1 . .
C C4 0.2166(3) -0.1259(3) 0.4120(2) 0.0521(9) Uani d . 1 . .
H H4 0.2580 -0.1945 0.4040 0.063 Uiso calc R 1 . .
C C5 0.1146(3) -0.1143(3) 0.3666(2) 0.0566(9) Uani d . 1 . .
H H5 0.0877 -0.1751 0.3272 0.068 Uiso calc R 1 . .
C C6 0.0517(3) -0.0144(3) 0.37856(19) 0.0503(8) Uani d . 1 . .
H H6 -0.0169 -0.0079 0.3472 0.060 Uiso calc R 1 . .
C C7 0.0230(3) 0.1885(3) 0.45013(18) 0.0476(8) Uani d . 1 . .
H H7A -0.0462 0.1602 0.4578 0.057 Uiso calc R 1 . .
H H7B 0.0565 0.2332 0.5002 0.057 Uiso calc R 1 . .
C C8 0.0100(2) 0.2748(3) 0.37584(17) 0.0369(7) Uani d . 1 . .
C C9 0.1992(2) 0.5532(3) 0.2722(2) 0.0534(9) Uani d . 1 . .
H H9 0.2283 0.5060 0.3191 0.064 Uiso calc R 1 . .
C C10 0.0930(3) 0.6207(3) 0.1660(2) 0.0586(10) Uani d . 1 . .
H H10 0.0335 0.6304 0.1236 0.070 Uiso calc R 1 . .
C C11 0.1815(3) 0.6928(4) 0.1766(2) 0.0699(11) Uani d . 1 . .
H H11 0.1939 0.7602 0.1437 0.084 Uiso calc R 1 . .

loop_
_atom_site_aniso_label
_atom_site_aniso_U_11
_atom_site_aniso_U_22
_atom_site_aniso_U_33
_atom_site_aniso_U_12
_atom_site_aniso_U_13
_atom_site_aniso_U_23
C1 0.0439(19) 0.0382(18) 0.0339(16) 0.0014(14) 0.0076(14) 0.0093(14)
N1 0.0313(14) 0.0370(14) 0.0487(16) -0.0043(11) 0.0066(12) -0.0007(12)
Ni1 0.0233(3) 0.0304(3) 0.0417(3) 0.000 -0.0010(2) 0.000
O1 0.0325(11) 0.0430(12) 0.0454(12) -0.0088(9) -0.0050(10) 0.0045(10)
C2 0.055(2) 0.0348(18) 0.0385(17) -0.0029(14) 0.0013(16) -0.0036(13)
N2 0.0370(16) 0.0630(19) 0.0620(19) -0.0242(14) 0.0077(14) -0.0082(15)
O2 0.0316(11) 0.0438(12) 0.0458(12) -0.0053(10) -0.0060(10) -0.0007(10)
C3 0.0437(19) 0.0416(18) 0.0447(18) 0.0013(15) -0.0042(15) -0.0026(15)
O3 0.0543(15) 0.0611(16) 0.0821(19) 0.0126(13) -0.0195(14) -0.0175(14)
C4 0.054(2) 0.0443(19) 0.053(2) 0.0052(16) 0.0004(18) -0.0078(16)
C5 0.062(2) 0.050(2) 0.054(2) -0.0066(17) 0.0004(18) -0.0176(16)
C6 0.0437(19) 0.056(2) 0.047(2) -0.0042(16) -0.0015(16) -0.0030(17)
C7 0.053(2) 0.050(2) 0.0401(18) 0.0095(16) 0.0090(16) 0.0049(15)
C8 0.0316(17) 0.0367(17) 0.0404(17) 0.0035(13) 0.0023(14) -0.0021(13)
C9 0.0348(18) 0.054(2) 0.066(2) -0.0085(16) -0.0027(17) 0.0087(18)
C10 0.054(2) 0.069(3) 0.046(2) -0.0209(18) -0.0041(17) 0.0133(18)
C11 0.080(3) 0.070(3) 0.057(2) -0.036(2) 0.006(2) 0.010(2)

loop_
_atom_type_symbol
_atom_type_description
_atom_type_scat_dispersion_real
_atom_type_scat_dispersion_imag
_atom_type_scat_source
C C 0.0033 0.0016 'International Tables Vol C Tables 4.2.6.8 and 6.1.1.4'
H H 0.0000 0.0000 'International Tables Vol C Tables 4.2.6.8 and 6.1.1.4'
N N 0.0061 0.0033 'International Tables Vol C Tables 4.2.6.8 and 6.1.1.4'
Ni Ni 0.3393 1.1124 'International Tables Vol C Tables 4.2.6.8 and 6.1.1.4'
O O 0.0106 0.0060 'International Tables Vol C Tables 4.2.6.8 and 6.1.1.4'

loop_
_geom_angle_atom_site_label_1
_geom_angle_atom_site_label_2
_geom_angle_atom_site_label_3
_geom_angle_site_symmetry_1
_geom_angle_site_symmetry_3
_geom_angle
_geom_angle_publ_flag
C6 C1 C2 . . 118.5(3) ?
C6 C1 C7 . . 121.0(3) ?
C2 C1 C7 . . 120.5(3) ?
C9 N1 C10 . . 105.1(3) ?
C9 N1 Ni1 . . 125.3(2) ?
C10 N1 Ni1 . . 129.4(2) ?
N1 Ni1 N1 . 2 94.31(13) ?
N1 Ni1 O2 . 2 100.22(9) ?
N1 Ni1 O2 2 2 97.65(9) ?
N1 Ni1 O2 . . 97.65(9) ?
N1 Ni1 O2 2 . 100.22(9) ?
O2 Ni1 O2 2 . 153.60(11) ?
N1 Ni1 O1 . 2 93.78(8) ?
N1 Ni1 O1 2 2 158.58(9) ?
O2 Ni1 O1 2 2 61.36(7) ?
O2 Ni1 O1 . 2 98.31(8) ?
N1 Ni1 O1 . . 158.58(9) ?
N1 Ni1 O1 2 . 93.78(8) ?
O2 Ni1 O1 2 . 98.31(8) ?
O2 Ni1 O1 . . 61.36(7) ?
O1 Ni1 O1 2 . 85.73(10) ?
N1 Ni1 C8 . 2 98.66(9) ?
N1 Ni1 C8 2 2 128.39(10) ?
O2 Ni1 C8 2 2 30.92(8) ?
O2 Ni1 C8 . 2 126.79(9) ?
O1 Ni1 C8 2 2 30.45(8) ?
O1 Ni1 C8 . 2 91.74(8) ?
C8 O1 Ni1 . . 89.31(17) ?
C3 C2 C1 . . 121.2(3) ?
C3 C2 H2 . . 119.4 ?
C1 C2 H2 . . 119.4 ?
C9 N2 C11 . . 107.1(3) ?
C9 N2 H2A . . 126.5 ?
C11 N2 H2A . . 126.5 ?
C8 O2 Ni1 . . 90.11(16) ?
O3 C3 C2 . . 123.0(3) ?
O3 C3 C4 . . 117.2(3) ?
C2 C3 C4 . . 119.8(3) ?
C3 O3 H3 . . 109.5 ?
C5 C4 C3 . . 119.3(3) ?
C5 C4 H4 . . 120.4 ?
C3 C4 H4 . . 120.4 ?
C6 C5 C4 . . 121.1(3) ?
C6 C5 H5 . . 119.4 ?
C4 C5 H5 . . 119.4 ?
C5 C6 C1 . . 120.2(3) ?
C5 C6 H6 . . 119.9 ?
C1 C6 H6 . . 119.9 ?
C8 C7 C1 . . 110.3(2) ?
C8 C7 H7A . . 109.6 ?
C1 C7 H7A . . 109.6 ?
C8 C7 H7B . . 109.6 ?
C1 C7 H7B . . 109.6 ?
H7A C7 H7B . . 108.1 ?
O1 C8 O2 . . 119.2(3) ?
O1 C8 C7 . . 120.5(3) ?
O2 C8 C7 . . 120.2(3) ?
N2 C9 N1 . . 112.0(3) ?
N2 C9 H9 . . 124.0 ?
N1 C9 H9 . . 124.0 ?
N1 C10 C11 . . 109.5(3) ?
N1 C10 H10 . . 125.2 ?
C11 C10 H10 . . 125.2 ?
N2 C11 C10 . . 106.2(3) ?
N2 C11 H11 . . 126.9 ?
C10 C11 H11 . . 126.9 ?

loop_
_geom_bond_atom_site_label_1
_geom_bond_atom_site_label_2
_geom_bond_site_symmetry_2
_geom_bond_distance
_geom_bond_publ_flag
C1 C6 . 1.385(4) ?
C1 C2 . 1.389(4) ?
C1 C7 . 1.513(4) ?
N1 C9 . 1.315(4) ?
N1 C10 . 1.340(4) ?
Ni1 N1 . 2.004(2) y
Ni1 N1 2 2.004(2) ?
Ni1 O2 2 2.1128(19) ?
Ni1 O2 . 2.1128(19) y
Ni1 O1 2 2.1404(18) ?
Ni1 O1 . 2.1404(18) y
O1 C8 . 1.250(3) ?
C2 C3 . 1.381(4) ?
C2 H2 . 0.9300 ?
N2 C9 . 1.313(4) ?
N2 C11 . 1.343(4) ?
N2 H2A . 0.8600 ?
O2 C8 . 1.267(3) ?
C3 O3 . 1.360(3) ?
C3 C4 . 1.380(4) ?
O3 H3 . 0.8200 ?
C4 C5 . 1.378(4) ?
C4 H4 . 0.9300 ?
C5 C6 . 1.376(4) ?
C5 H5 . 0.9300 ?
C6 H6 . 0.9300 ?
C7 C8 . 1.505(4) ?
C7 H7A . 0.9700 ?
C7 H7B . 0.9700 ?
C9 H9 . 0.9300 ?
C10 C11 . 1.356(4) ?
C10 H10 . 0.9300 ?
C11 H11 . 0.9300 ?

loop_
_geom_hbond_atom_site_label_D
_geom_hbond_atom_site_label_H
_geom_hbond_atom_site_label_A
_geom_hbond_site_symmetry_A
_geom_hbond_distance_DH
_geom_hbond_distance_HA
_geom_hbond_distance_DA
_geom_hbond_angle_DHA
_geom_hbond_publ_flag
N2 H2A O1 3 0.86 1.88 2.734(3) 171 y
O3 H3 O2 7_556 0.82 1.96 2.763(3) 168 y
